data_2200199
loop_
_publ_author_name
'Errington, William'
'Malhotra, Sanjay'
'Parmar, Virinder S'

_publ_section_title
;
 3-Cyano-4-(<i>N</i>,<i>N</i>-dimethylamino)-6-phenyl-2<i>H</i>-pyran-2-one
;
_journal_issue 2
_journal_name_full 'Acta Crystallographica Section E'
_journal_page_first o108
_journal_page_last o110
_journal_paper_doi 10.1107/S1600536800021115
_journal_volume 57
_journal_year 2001
_chemical_formula_moiety 'C14 H12 N2 O2'
_chemical_formula_sum 'C14 H12 N2 O2'
_chemical_formula_weight 240.26
_chemical_name_systematic
;
3-Cyano-4-(N,N-dimethylamino)-6-phenyl-2H-pyran-2-one
;
_space_group_IT_number 14
_symmetry_cell_setting monoclinic
_symmetry_space_group_name_Hall '-P 2yn'
_symmetry_space_group_name_H-M 'P 1 21/n 1'
_audit_creation_method SHELXL-97
_cell_angle_alpha 90.00
_cell_angle_beta 99.684(3)
_cell_angle_gamma 90.00
_cell_formula_units_Z 8
_cell_length_a 11.6587(9)
_cell_length_b 7.2783(6)
_cell_length_c 27.9741(16)
_cell_measurement_reflns_used 4345
_cell_measurement_temperature 180(2)
_cell_measurement_theta_max 26.0
_cell_measurement_theta_min 1.5
_cell_volume 2339.9(3)
_computing_cell_refinement 'SAINT (Siemens, 1995)'
_computing_data_collection 'SMART (Siemens, 1994)'
_computing_data_reduction SAINT
_computing_molecular_graphics SHELXTL/PC
_computing_publication_material SHELXTL/PC
_computing_structure_refinement 'SHELXL97 (Sheldrick, 1997)'
_computing_structure_solution 'SHELXTL/PC (Siemens, 1994)'
_diffrn_ambient_temperature 180(2)
_diffrn_detector_area_resol_mean 8.192
_diffrn_measured_fraction_theta_full .994
_diffrn_measured_fraction_theta_max .994
_diffrn_measurement_device_type 'Siemens SMART CCD area-detector'
_diffrn_measurement_method \w
_diffrn_radiation_monochromator graphite
_diffrn_radiation_source 'normal-focus sealed tube'
_diffrn_radiation_type MoK\a
_diffrn_radiation_wavelength .71073
_diffrn_reflns_av_R_equivalents .042
_diffrn_reflns_av_sigmaI/netI .0575
_diffrn_reflns_limit_h_max 14
_diffrn_reflns_limit_h_min -10
_diffrn_reflns_limit_k_max 8
_diffrn_reflns_limit_k_min -8
_diffrn_reflns_limit_l_max 34
_diffrn_reflns_limit_l_min -34
_diffrn_reflns_number 12607
_diffrn_reflns_theta_full 26.0
_diffrn_reflns_theta_max 26.0
_diffrn_reflns_theta_min 1.5
_diffrn_standards_decay_% 0
_exptl_absorpt_coefficient_mu .093
_exptl_absorpt_correction_T_max .982
_exptl_absorpt_correction_T_min .973
_exptl_absorpt_correction_type multi-scan
_exptl_absorpt_process_details '(SADABS; Sheldrick, 1996)'
_exptl_crystal_colour 'pale yellow'
_exptl_crystal_density_diffrn 1.364
_exptl_crystal_density_method 'not measured'
_exptl_crystal_description block
_exptl_crystal_F_000 1008
_exptl_crystal_size_max .30
_exptl_crystal_size_mid .20
_exptl_crystal_size_min .20
_refine_diff_density_max .21
_refine_diff_density_min -.19
_refine_ls_extinction_method none
_refine_ls_goodness_of_fit_ref 1.014
_refine_ls_hydrogen_treatment constr
_refine_ls_matrix_type full
_refine_ls_number_parameters 329
_refine_ls_number_reflns 4561
_refine_ls_number_restraints 0
_refine_ls_restrained_S_all 1.014
_refine_ls_R_factor_all .096
_refine_ls_R_factor_gt .048
_refine_ls_shift/su_max <0.001
_refine_ls_shift/su_mean .000
_refine_ls_structure_factor_coef Fsqd
_refine_ls_weighting_details 'calc w = 1/[\s^2^(Fo^2^)+(0.0536P)^2^] where P = (Fo^2^+2Fc^2^)/3'
_refine_ls_weighting_scheme calc
_refine_ls_wR_factor_ref .114
_reflns_number_gt 2864
_reflns_number_total 4561
_reflns_threshold_expression I>2\s(I)
_cod_data_source_file ob6013.cif
_cod_data_source_block I
_cod_original_sg_symbol_H-M 'P 21/n'
_cod_database_code 2200199
_cod_database_fobs_code 2200199

loop_
_symmetry_equiv_pos_as_xyz
'x, y, z'
'-x+1/2, y+1/2, -z+1/2'
'-x, -y, -z'
'x-1/2, -y-1/2, z-1/2'

loop_
_atom_site_label
_atom_site_fract_x
_atom_site_fract_y
_atom_site_fract_z
_atom_site_U_iso_or_equiv
_atom_site_adp_type
_atom_site_calc_flag
_atom_site_refinement_flags
_atom_site_occupancy
_atom_site_disorder_assembly
_atom_site_disorder_group
_atom_site_type_symbol
O11 .38666(12) .90305(19) -.13770(4) .0359(4) Uani d . 1 . . O
O12 .21862(13) .8966(2) -.18735(5) .0448(4) Uani d . 1 . . O
O21 .55726(11) .62673(19) .11667(4) .0339(4) Uani d . 1 . . O
O22 .61066(13) .6818(2) .04609(5) .0446(4) Uani d . 1 . . O
N11 .00612(17) .6985(3) -.13740(7) .0497(5) Uani d . 1 . . N
N12 .24002(14) .7142(2) -.02171(6) .0337(4) Uani d . 1 . . N
N21 .89957(17) .7618(3) .05510(7) .0583(6) Uani d . 1 . . N
N22 .89459(14) .6833(2) .19192(5) .0323(4) Uani d . 1 . . N
C102 .26816(18) .8665(3) -.14628(7) .0334(5) Uani d . 1 . . C
C103 .21813(17) .7968(3) -.10696(7) .0310(5) Uani d . 1 . . C
C104 .28474(17) .7681(3) -.06058(7) .0292(5) Uani d . 1 . . C
C105 .40773(17) .8021(3) -.05629(7) .0301(5) Uani d . 1 . . C
H10A .4571 .7777 -.0263 .036 Uiso calc R 1 . . H
C106 .45402(17) .8675(3) -.09361(7) .0293(5) Uani d . 1 . . C
C107 .57697(17) .9113(3) -.09419(7) .0284(5) Uani d . 1 . . C
C108 .66415(17) .8621(3) -.05595(7) .0341(5) Uani d . 1 . . C
H10B .6443 .8022 -.0283 .041 Uiso calc R 1 . . H
C109 .77946(19) .9001(3) -.05801(8) .0410(6) Uani d . 1 . . C
H10C .8384 .8633 -.0321 .049 Uiso calc R 1 . . H
C110 .80962(19) .9910(3) -.09740(7) .0408(6) Uani d . 1 . . C
H11A .8889 1.0182 -.0984 .049 Uiso calc R 1 . . H
C111 .72436(18) 1.0421(3) -.13532(7) .0369(5) Uani d . 1 . . C
H11B .7448 1.1050 -.1624 .044 Uiso calc R 1 . . H
C112 .60939(18) 1.0022(3) -.13396(7) .0326(5) Uani d . 1 . . C
H11C .5512 1.0368 -.1604 .039 Uiso calc R 1 . . H
C113 .09965(19) .7430(3) -.12205(7) .0344(5) Uani d . 1 . . C
C114 .11558(18) .7197(4) -.01966(8) .0465(6) Uani d . 1 . . C
H11D .0800 .8249 -.0384 .070 Uiso calc R 1 . . H
H11E .1045 .7319 .0141 .070 Uiso calc R 1 . . H
H11F .0788 .6059 -.0333 .070 Uiso calc R 1 . . H
C115 .31423(19) .6476(3) .02291(7) .0402(6) Uani d . 1 . . C
H11G .3850 .5921 .0147 .060 Uiso calc R 1 . . H
H11H .2716 .5555 .0386 .060 Uiso calc R 1 . . H
H11I .3354 .7508 .0451 .060 Uiso calc R 1 . . H
C202 .64341(18) .6688(3) .08980(7) .0328(5) Uani d . 1 . . C
C203 .75960(17) .6920(3) .11502(7) .0294(5) Uani d . 1 . . C
C204 .78736(17) .6677(3) .16589(7) .0289(5) Uani d . 1 . . C
C205 .69134(17) .6246(3) .19023(7) .0300(5) Uani d . 1 . . C
H20A .7055 .6068 .2244 .036 Uiso calc R 1 . . H
C206 .58270(17) .6089(3) .16598(7) .0292(5) Uani d . 1 . . C
C207 .47670(17) .5745(3) .18690(7) .0280(5) Uani d . 1 . . C
C208 .47144(17) .6248(3) .23472(7) .0321(5) Uani d . 1 . . C
H20B .5373 .6788 .2543 .039 Uiso calc R 1 . . H
C209 .37070(18) .5960(3) .25355(8) .0369(5) Uani d . 1 . . C
H20C .3671 .6323 .2859 .044 Uiso calc R 1 . . H
C210 .27541(19) .5148(3) .22569(8) .0418(6) Uani d . 1 . . C
H21A .2066 .4948 .2389 .050 Uiso calc R 1 . . H
C211 .27987(19) .4625(3) .17842(8) .0410(6) Uani d . 1 . . C
H21B .2145 .4050 .1594 .049 Uiso calc R 1 . . H
C212 .37942(17) .4938(3) .15891(7) .0345(5) Uani d . 1 . . C
H21C .3816 .4601 .1263 .041 Uiso calc R 1 . . H
C213 .83938(19) .7319(3) .08294(7) .0395(6) Uani d . 1 . . C
C214 .99363(17) .7495(3) .17141(7) .0419(6) Uani d . 1 . . C
H21F .9739 .8673 .1551 .063 Uiso calc R 1 . . H
H21G 1.0131 .6598 .1479 .063 Uiso calc R 1 . . H
H21D 1.0605 .7659 .1974 .063 Uiso calc R 1 . . H
C215 .91747(19) .6437(4) .24405(7) .0506(7) Uani d . 1 . . C
H21E .8854 .5230 .2500 .076 Uiso calc R 1 . . H
H21I .8807 .7380 .2614 .076 Uiso calc R 1 . . H
H21J 1.0016 .6437 .2556 .076 Uiso calc R 1 . . H

loop_
_atom_site_aniso_label
_atom_site_aniso_U_11
_atom_site_aniso_U_22
_atom_site_aniso_U_33
_atom_site_aniso_U_12
_atom_site_aniso_U_13
_atom_site_aniso_U_23
O11 .0288(8) .0520(10) .0258(7) -.0021(7) .0016(6) .0044(7)
O12 .0344(9) .0691(12) .0294(8) .0014(8) .0005(7) .0024(7)
O21 .0292(8) .0472(10) .0255(7) -.0023(7) .0047(6) .0017(6)
O22 .0412(9) .0665(11) .0258(8) -.0015(8) .0044(7) .0029(7)
N11 .0355(12) .0579(14) .0539(12) -.0060(10) .0025(10) -.0027(10)
N12 .0280(10) .0433(11) .0305(9) -.0019(8) .0070(8) -.0005(8)
N21 .0427(13) .0973(18) .0378(11) -.0017(12) .0150(10) .0090(12)
N22 .0270(10) .0408(11) .0292(9) .0010(8) .0046(8) .0013(8)
C102 .0294(12) .0371(13) .0321(12) .0016(10) .0007(10) -.0040(10)
C103 .0273(12) .0322(13) .0335(11) -.0022(10) .0051(9) -.0040(9)
C104 .0308(12) .0286(12) .0291(11) -.0007(10) .0078(9) -.0042(9)
C105 .0273(12) .0370(13) .0255(10) .0006(10) .0032(9) -.0008(9)
C106 .0308(12) .0292(12) .0268(11) .0031(9) .0018(9) -.0017(9)
C107 .0286(12) .0293(12) .0278(11) .0005(9) .0069(9) -.0022(9)
C108 .0315(13) .0396(13) .0318(11) -.0008(10) .0065(10) .0052(10)
C109 .0306(13) .0529(16) .0385(12) .0038(11) .0027(10) .0067(11)
C110 .0300(12) .0496(15) .0448(13) -.0030(11) .0125(11) -.0001(11)
C111 .0368(13) .0414(14) .0357(11) -.0030(11) .0153(10) .0032(10)
C112 .0358(13) .0340(12) .0281(10) .0006(10) .0051(9) .0004(9)
C113 .0330(13) .0362(13) .0338(12) .0000(11) .0053(10) -.0016(10)
C114 .0360(14) .0643(17) .0416(13) -.0066(12) .0138(11) -.0047(12)
C115 .0418(14) .0481(15) .0323(12) .0002(11) .0104(10) .0053(10)
C202 .0352(13) .0349(13) .0288(12) .0026(10) .0071(10) -.0003(9)
C203 .0293(12) .0315(12) .0288(11) .0001(9) .0091(9) -.0004(9)
C204 .0291(12) .0282(12) .0293(11) .0039(9) .0047(9) -.0015(9)
C205 .0289(12) .0359(13) .0250(10) -.0005(10) .0042(9) .0016(9)
C206 .0347(13) .0288(12) .0241(11) .0004(10) .0050(9) -.0011(8)
C207 .0266(11) .0265(12) .0304(11) .0005(9) .0035(9) .0037(9)
C208 .0285(12) .0363(13) .0309(11) .0005(10) .0033(9) .0021(9)
C209 .0349(13) .0408(14) .0366(12) .0055(11) .0107(10) .0053(10)
C210 .0315(13) .0450(15) .0511(14) .0020(11) .0131(11) .0101(12)
C211 .0313(13) .0406(14) .0498(14) -.0091(11) .0035(11) .0019(11)
C212 .0323(12) .0353(13) .0348(11) -.0009(10) .0023(10) .0012(10)
C213 .0335(13) .0532(15) .0307(12) .0042(11) .0024(10) .0023(11)
C214 .0315(13) .0551(16) .0393(13) -.0076(11) .0061(10) -.0019(11)
C215 .0347(14) .0794(19) .0360(13) -.0045(13) .0010(11) .0098(12)

loop_
_atom_type_symbol
_atom_type_description
_atom_type_scat_dispersion_real
_atom_type_scat_dispersion_imag
_atom_type_scat_source
C C .0033 .0016 'International Tables Vol C Tables 4.2.6.8 and 6.1.1.4'
H H .0000 .0000 'International Tables Vol C Tables 4.2.6.8 and 6.1.1.4'
N N .0061 .0033 'International Tables Vol C Tables 4.2.6.8 and 6.1.1.4'
O O .0106 .0060 'International Tables Vol C Tables 4.2.6.8 and 6.1.1.4'

loop_
_geom_angle_atom_site_label_1
_geom_angle_atom_site_label_2
_geom_angle_atom_site_label_3
_geom_angle
C106 O11 C102 121.49(16)
C206 O21 C202 120.93(15)
C104 N12 C114 123.20(17)
C104 N12 C115 121.96(16)
C114 N12 C115 114.83(16)
C204 N22 C214 122.87(16)
C204 N22 C215 121.35(17)
C214 N22 C215 115.69(16)
O12 C102 O11 115.46(19)
O12 C102 C103 127.1(2)
O11 C102 C103 117.42(17)
C104 C103 C102 122.00(18)
C104 C103 C113 125.87(18)
C102 C103 C113 111.78(17)
N12 C104 C103 124.05(18)
N12 C104 C105 120.01(17)
C103 C104 C105 115.94(18)
C106 C105 C104 121.45(18)
C105 C106 O11 121.53(18)
C105 C106 C107 127.31(18)
O11 C106 C107 111.15(17)
C108 C107 C112 118.16(18)
C108 C107 C106 121.49(18)
C112 C107 C106 120.34(17)
C109 C108 C107 120.38(19)
C110 C109 C108 120.6(2)
C111 C110 C109 119.8(2)
C110 C111 C112 120.06(19)
C111 C112 C107 121.04(19)
N11 C113 C103 175.2(2)
O22 C202 O21 115.27(18)
O22 C202 C203 126.57(19)
O21 C202 C203 118.16(16)
C204 C203 C213 126.47(18)
C204 C203 C202 121.26(18)
C213 C203 C202 112.21(16)
N22 C204 C203 124.71(18)
N22 C204 C205 119.31(17)
C203 C204 C205 115.98(18)
C206 C205 C204 121.62(17)
C205 C206 O21 121.99(18)
C205 C206 C207 126.76(17)
O21 C206 C207 111.24(16)
C212 C207 C208 119.00(18)
C212 C207 C206 120.34(17)
C208 C207 C206 120.65(18)
C209 C208 C207 120.14(19)
C210 C209 C208 120.4(2)
C209 C210 C211 120.1(2)
C212 C211 C210 120.0(2)
C211 C212 C207 120.37(19)
N21 C213 C203 176.6(2)

loop_
_geom_bond_atom_site_label_1
_geom_bond_atom_site_label_2
_geom_bond_site_symmetry_2
_geom_bond_distance
_geom_bond_publ_flag
O11 C106 . 1.371(2) ?
O11 C102 . 1.388(2) ?
O12 C102 . 1.216(2) ?
O21 C206 . 1.368(2) ?
O21 C202 . 1.386(2) ?
O22 C202 . 1.222(2) ?
N11 C113 . 1.149(2) ?
N12 C104 . 1.341(2) y
N12 C114 . 1.462(3) y
N12 C115 . 1.476(2) y
N21 C213 . 1.153(3) ?
N22 C204 . 1.342(2) y
N22 C214 . 1.455(2) y
N22 C215 . 1.466(2) y
C102 C103 . 1.422(3) ?
C103 C104 . 1.411(3) ?
C103 C113 . 1.430(3) ?
C104 C105 . 1.440(3) ?
C105 C106 . 1.341(3) ?
C106 C107 . 1.471(3) ?
C107 C108 . 1.393(3) ?
C107 C112 . 1.400(3) ?
C108 C109 . 1.383(3) ?
C109 C110 . 1.381(3) ?
C110 C111 . 1.377(3) ?
C111 C112 . 1.378(3) ?
C202 C203 . 1.428(3) ?
C203 C204 . 1.416(3) ?
C203 C213 . 1.427(3) ?
C204 C205 . 1.440(3) ?
C205 C206 . 1.337(3) ?
C206 C207 . 1.475(3) ?
C207 C212 . 1.395(3) ?
C207 C208 . 1.398(3) ?
C208 C209 . 1.382(3) ?
C209 C210 . 1.378(3) ?
C210 C211 . 1.386(3) ?
C211 C212 . 1.382(3) ?

loop_
_geom_torsion_atom_site_label_1
_geom_torsion_atom_site_label_2
_geom_torsion_atom_site_label_3
_geom_torsion_atom_site_label_4
_geom_torsion
_geom_torsion_publ_flag
C106 O11 C102 O12 -177.02(17) ?
C106 O11 C102 C103 2.3(3) ?
O12 C102 C103 C104 -179.8(2) ?
O11 C102 C103 C104 1.1(3) ?
O12 C102 C103 C113 6.7(3) ?
O11 C102 C103 C113 -172.50(17) ?
C114 N12 C104 C103 -14.6(3) y
C115 N12 C104 C103 166.51(19) ?
C114 N12 C104 C105 164.68(19) ?
C115 N12 C104 C105 -14.2(3) ?
C102 C103 C104 N12 175.42(19) ?
C113 C103 C104 N12 -12.0(3) ?
C102 C103 C104 C105 -3.9(3) ?
C113 C103 C104 C105 168.70(19) ?
N12 C104 C105 C106 -175.6(2) ?
C103 C104 C105 C106 3.8(3) ?
C104 C105 C106 O11 -.7(3) ?
C104 C105 C106 C107 178.94(19) ?
C102 O11 C106 C105 -2.5(3) ?
C102 O11 C106 C107 177.84(16) ?
C105 C106 C107 C108 9.7(3) ?
O11 C106 C107 C108 -170.67(17) y
C105 C106 C107 C112 -171.2(2) ?
O11 C106 C107 C112 8.5(3) ?
C112 C107 C108 C109 -1.1(3) ?
C106 C107 C108 C109 178.1(2) ?
C107 C108 C109 C110 1.5(3) ?
C108 C109 C110 C111 -.9(3) ?
C109 C110 C111 C112 -.2(3) ?
C110 C111 C112 C107 .6(3) ?
C108 C107 C112 C111 .0(3) ?
C106 C107 C112 C111 -179.18(19) ?
C104 C103 C113 N11 -150(3) ?
C102 C103 C113 N11 23(3) ?
C206 O21 C202 O22 -179.81(18) ?
C206 O21 C202 C203 .3(3) ?
O22 C202 C203 C204 -178.0(2) ?
O21 C202 C203 C204 1.8(3) ?
O22 C202 C203 C213 -.8(3) ?
O21 C202 C203 C213 179.08(18) ?
C214 N22 C204 C203 7.7(3) y
C215 N22 C204 C203 -175.8(2) ?
C214 N22 C204 C205 -171.82(19) ?
C215 N22 C204 C205 4.7(3) ?
C213 C203 C204 N22 1.7(3) ?
C202 C203 C204 N22 178.52(19) ?
C213 C203 C204 C205 -178.8(2) ?
C202 C203 C204 C205 -1.9(3) ?
N22 C204 C205 C206 179.50(19) ?
C203 C204 C205 C206 -.1(3) ?
C204 C205 C206 O21 2.2(3) ?
C204 C205 C206 C207 -176.73(19) ?
C202 O21 C206 C205 -2.3(3) ?
C202 O21 C206 C207 176.76(16) ?
C205 C206 C207 C212 -155.6(2) ?
O21 C206 C207 C212 25.3(3) ?
C205 C206 C207 C208 25.4(3) ?
O21 C206 C207 C208 -153.68(17) y
C212 C207 C208 C209 -.6(3) ?
C206 C207 C208 C209 178.43(18) ?
C207 C208 C209 C210 1.1(3) ?
C208 C209 C210 C211 -.4(3) ?
C209 C210 C211 C212 -.9(3) ?
C210 C211 C212 C207 1.4(3) ?
C208 C207 C212 C211 -.6(3) ?
C206 C207 C212 C211 -179.66(19) ?
C204 C203 C213 N21 166(4) ?
C202 C203 C213 N21 -11(4) ?

loop_
_cod_related_entry_id
_cod_related_entry_database
_cod_related_entry_code
1 ChemSpider 9207166
